data_7712749
loop_
_publ_author_name
'Salamakha, Leonid'
'Sologub, Oksana'
'St\"oger, Berthold'
'Michor, Herwig'
'Bauer, Ernst'
'Rogl, Peter Franz'
'Mudry, Stepan'

_publ_section_title
;
 Electronic and structural properties of Y6Pt13X4, site occupancy variants
 of the Ba6Na16N subnitride (X = Al, Ga)
;
_journal_name_full 'Dalton Transactions'
_journal_paper_doi 10.1039/D3DT00292F
_journal_year 2023
_chemical_formula_sum 'Al4 Pt13 Y6'
_chemical_formula_weight 3177.55
_space_group_IT_number 229
_space_group_name_Hall '-I 4 2 3'
_space_group_name_H-M_alt 'I m -3 m'
_symmetry_cell_setting cubic
_symmetry_Int_Tables_number 229
_symmetry_space_group_name_Hall '-I 4 2 3'
_symmetry_space_group_name_H-M 'I m -3 m'
_atom_sites_solution_hydrogens none
_atom_sites_solution_primary direct
_atom_sites_solution_secondary difmap
_audit_conform_dict_location ftp://ftp.iucr.org/pub/cif_core.dic
_audit_conform_dict_name cif_core.dic
_audit_conform_dict_version 2.2
_audit_creation_date 2023-01-27T15:26:09-00:00
_audit_creation_method 'WinGX routine CIF_UPDATE'
_audit_update_record
;
2023-01-27 deposited with the CCDC.	2023-04-06 downloaded from the CCDC.
;
_cell_angle_alpha 90
_cell_angle_beta 90
_cell_angle_gamma 90
_cell_formula_units_Z 2
_cell_length_a 9.4422(2)
_cell_length_b 9.4422(2)
_cell_length_c 9.4422(2)
_cell_measurement_reflns_used 9166
_cell_measurement_temperature 293(2)
_cell_measurement_theta_max 35.15
_cell_measurement_theta_min 3.05
_cell_measurement_wavelength 0.71073
_cell_volume 841.82(3)
_computing_structure_refinement 'SHELXL-97 (Sheldrick, 1997)'
_diffrn_ambient_temperature 293(2)
_diffrn_measured_fraction_theta_full 0.995
_diffrn_measured_fraction_theta_max 0.995
_diffrn_measurement_device_type 'Bruker APEX II CCD area-detector'
_diffrn_radiation_monochromator graphite
_diffrn_radiation_type MoK\a
_diffrn_radiation_wavelength 0.71073
_diffrn_reflns_av_R_equivalents 0.0599
_diffrn_reflns_av_unetI/netI 0.0141
_diffrn_reflns_limit_h_max 15
_diffrn_reflns_limit_h_min -15
_diffrn_reflns_limit_k_max 15
_diffrn_reflns_limit_k_min -14
_diffrn_reflns_limit_l_max 15
_diffrn_reflns_limit_l_min -14
_diffrn_reflns_number 9166
_diffrn_reflns_theta_full 35.15
_diffrn_reflns_theta_max 35.15
_diffrn_reflns_theta_min 3.05
_exptl_absorpt_coefficient_mu 128.083
_exptl_absorpt_correction_type none
_exptl_crystal_colour silver
_exptl_crystal_density_diffrn 12.536
_exptl_crystal_density_method 'not measured'
_exptl_crystal_description cube
_exptl_crystal_F_000 2600
_exptl_crystal_size_max 0.05
_exptl_crystal_size_mid 0.05
_exptl_crystal_size_min 0.05
_refine_diff_density_max 1.449
_refine_diff_density_min -1.948
_refine_diff_density_rms 0.249
_refine_ls_extinction_coef 0.000110(10)
_refine_ls_extinction_expression Fc^*^=kFc[1+0.001xFc^2^\l^3^/sin(2\q)]^-1/4^
_refine_ls_extinction_method SHELXL
_refine_ls_goodness_of_fit_ref 1.162
_refine_ls_hydrogen_treatment none
_refine_ls_matrix_type full
_refine_ls_number_parameters 12
_refine_ls_number_reflns 220
_refine_ls_number_restraints 0
_refine_ls_restrained_S_all 1.162
_refine_ls_R_factor_all 0.0115
_refine_ls_R_factor_gt 0.0107
_refine_ls_shift/su_max 0.001
_refine_ls_shift/su_mean 0
_refine_ls_structure_factor_coef Fsqd
_refine_ls_weighting_details 'calc w=1/[\s^2^(Fo^2^)+(0.0055P)^2^+5.1668P] where P=(Fo^2^+2Fc^2^)/3'
_refine_ls_weighting_scheme calc
_refine_ls_wR_factor_gt 0.0227
_refine_ls_wR_factor_ref 0.0228
_reflns_number_gt 211
_reflns_number_total 220
_reflns_threshold_expression >2sigma(I)
_cod_data_source_file d3dt00292f2.cif
_cod_data_source_block yptal1_3
_cod_database_code 7712749

loop_
_symmetry_equiv_pos_as_xyz
'x, y, z'
'x, -y, -z'
'-x, -y, z'
'-x, y, -z'
'-y, x, z'
'y, x, -z'
'y, -x, z'
'-y, -x, -z'
'y, z, x'
'-y, -z, x'
'y, -z, -x'
'-y, z, -x'
'-z, y, x'
'-z, -y, -x'
'z, -y, x'
'z, y, -x'
'z, x, y'
'-z, x, -y'
'-z, -x, y'
'z, -x, -y'
'-x, -z, -y'
'-x, z, y'
'x, -z, y'
'x, z, -y'
'x+1/2, y+1/2, z+1/2'
'x+1/2, -y+1/2, -z+1/2'
'-x+1/2, -y+1/2, z+1/2'
'-x+1/2, y+1/2, -z+1/2'
'-y+1/2, x+1/2, z+1/2'
'y+1/2, x+1/2, -z+1/2'
'y+1/2, -x+1/2, z+1/2'
'-y+1/2, -x+1/2, -z+1/2'
'y+1/2, z+1/2, x+1/2'
'-y+1/2, -z+1/2, x+1/2'
'y+1/2, -z+1/2, -x+1/2'
'-y+1/2, z+1/2, -x+1/2'
'-z+1/2, y+1/2, x+1/2'
'-z+1/2, -y+1/2, -x+1/2'
'z+1/2, -y+1/2, x+1/2'
'z+1/2, y+1/2, -x+1/2'
'z+1/2, x+1/2, y+1/2'
'-z+1/2, x+1/2, -y+1/2'
'-z+1/2, -x+1/2, y+1/2'
'z+1/2, -x+1/2, -y+1/2'
'-x+1/2, -z+1/2, -y+1/2'
'-x+1/2, z+1/2, y+1/2'
'x+1/2, -z+1/2, y+1/2'
'x+1/2, z+1/2, -y+1/2'
'-x, -y, -z'
'-x, y, z'
'x, y, -z'
'x, -y, z'
'y, -x, -z'
'-y, -x, z'
'-y, x, -z'
'y, x, z'
'-y, -z, -x'
'y, z, -x'
'-y, z, x'
'y, -z, x'
'z, -y, -x'
'z, y, x'
'-z, y, -x'
'-z, -y, x'
'-z, -x, -y'
'z, -x, y'
'z, x, -y'
'-z, x, y'
'x, z, y'
'x, -z, -y'
'-x, z, -y'
'-x, -z, y'
'-x+1/2, -y+1/2, -z+1/2'
'-x+1/2, y+1/2, z+1/2'
'x+1/2, y+1/2, -z+1/2'
'x+1/2, -y+1/2, z+1/2'
'y+1/2, -x+1/2, -z+1/2'
'-y+1/2, -x+1/2, z+1/2'
'-y+1/2, x+1/2, -z+1/2'
'y+1/2, x+1/2, z+1/2'
'-y+1/2, -z+1/2, -x+1/2'
'y+1/2, z+1/2, -x+1/2'
'-y+1/2, z+1/2, x+1/2'
'y+1/2, -z+1/2, x+1/2'
'z+1/2, -y+1/2, -x+1/2'
'z+1/2, y+1/2, x+1/2'
'-z+1/2, y+1/2, -x+1/2'
'-z+1/2, -y+1/2, x+1/2'
'-z+1/2, -x+1/2, -y+1/2'
'z+1/2, -x+1/2, y+1/2'
'z+1/2, x+1/2, -y+1/2'
'-z+1/2, x+1/2, y+1/2'
'x+1/2, z+1/2, y+1/2'
'x+1/2, -z+1/2, -y+1/2'
'-x+1/2, z+1/2, -y+1/2'
'-x+1/2, -z+1/2, y+1/2'

loop_
_atom_site_label
_atom_site_type_symbol
_atom_site_fract_x
_atom_site_fract_y
_atom_site_fract_z
_atom_site_U_iso_or_equiv
_atom_site_adp_type
_atom_site_occupancy
_atom_site_symmetry_multiplicity
_atom_site_calc_flag
_atom_site_refinement_flags
_atom_site_disorder_assembly
_atom_site_disorder_group
Y1 Y 0.30037(8) 0 0 0.00521(12) Uani 1 8 d S . .
Pt1 Pt 0 0.322648(16) 0.322648(16) 0.00431(6) Uani 1 4 d S . .
Pt2 Pt 0 0 0 0.00715(13) Uani 1 48 d S . .
Al1 Al 0.25 0.25 0.25 0.0058(5) Uani 1 12 d S . .

loop_
_atom_site_aniso_label
_atom_site_aniso_U_11
_atom_site_aniso_U_22
_atom_site_aniso_U_33
_atom_site_aniso_U_23
_atom_site_aniso_U_13
_atom_site_aniso_U_12
Y1 0.0058(3) 0.00493(18) 0.00493(18) 0 0 0
Pt1 0.00306(9) 0.00493(7) 0.00493(7) 0.00136(6) 0 0
Pt2 0.00715(13) 0.00715(13) 0.00715(13) 0 0 0
Al1 0.0058(5) 0.0058(5) 0.0058(5) 0.0017(6) 0.0017(6) 0.0017(6)

loop_
_atom_type_symbol
_atom_type_description
_atom_type_scat_dispersion_real
_atom_type_scat_dispersion_imag
_atom_type_scat_source
Al Al 0.0645 0.0514 'International Tables Vol C Tables 4.2.6.8 and 6.1.1.4'
Pt Pt -1.7033 8.3905 'International Tables Vol C Tables 4.2.6.8 and 6.1.1.4'
Y Y -2.7962 3.5667 'International Tables Vol C Tables 4.2.6.8 and 6.1.1.4'

loop_
_geom_angle_atom_site_label_1
_geom_angle_atom_site_label_2
_geom_angle_atom_site_label_3
_geom_angle
_geom_angle_site_symmetry_1
_geom_angle_site_symmetry_3
_geom_angle_publ_flag
Pt2 Y1 Pt1 128.517(11) . 73 ?
Pt2 Y1 Pt1 128.517(11) . 75_545 ?
Pt1 Y1 Pt1 67.181(12) 73 75_545 ?
Pt2 Y1 Pt1 128.517(11) . 27_554 ?
Pt1 Y1 Pt1 67.181(12) 73 27_554 ?
Pt1 Y1 Pt1 102.97(2) 75_545 27_554 ?
Pt2 Y1 Pt1 128.517(11) . 25_544 ?
Pt1 Y1 Pt1 102.97(2) 73 25_544 ?
Pt1 Y1 Pt1 67.181(12) 75_545 25_544 ?
Pt1 Y1 Pt1 67.181(12) 27_554 25_544 ?
Pt2 Y1 Pt1 93.949(14) . 11 ?
Pt1 Y1 Pt1 120.601(17) 73 11 ?
Pt1 Y1 Pt1 53.499(5) 75_545 11 ?
Pt1 Y1 Pt1 120.601(17) 27_554 11 ?
Pt1 Y1 Pt1 53.499(5) 25_544 11 ?
Pt2 Y1 Pt1 93.949(14) . 53 ?
Pt1 Y1 Pt1 120.601(17) 73 53 ?
Pt1 Y1 Pt1 120.601(17) 75_545 53 ?
Pt1 Y1 Pt1 53.499(5) 27_554 53 ?
Pt1 Y1 Pt1 53.499(5) 25_544 53 ?
Pt1 Y1 Pt1 89.728(2) 11 53 ?
Pt2 Y1 Pt1 93.949(14) . 7 ?
Pt1 Y1 Pt1 53.499(5) 73 7 ?
Pt1 Y1 Pt1 53.499(5) 75_545 7 ?
Pt1 Y1 Pt1 120.601(17) 27_554 7 ?
Pt1 Y1 Pt1 120.601(17) 25_544 7 ?
Pt1 Y1 Pt1 89.728(2) 11 7 ?
Pt1 Y1 Pt1 172.10(3) 53 7 ?
Pt2 Y1 Pt1 93.949(14) . 9 ?
Pt1 Y1 Pt1 53.499(5) 73 9 ?
Pt1 Y1 Pt1 120.601(17) 75_545 9 ?
Pt1 Y1 Pt1 53.499(5) 27_554 9 ?
Pt1 Y1 Pt1 120.601(17) 25_544 9 ?
Pt1 Y1 Pt1 172.10(3) 11 9 ?
Pt1 Y1 Pt1 89.728(2) 53 9 ?
Pt1 Y1 Pt1 89.728(2) 7 9 ?
Pt2 Y1 Al1 81.891(13) . 2 ?
Pt1 Y1 Al1 149.59(2) 73 2 ?
Pt1 Y1 Al1 95.039(7) 75_545 2 ?
Pt1 Y1 Al1 95.039(7) 27_554 2 ?
Pt1 Y1 Al1 46.626(3) 25_544 2 ?
Pt1 Y1 Al1 46.4760(10) 11 2 ?
Pt1 Y1 Al1 46.4760(10) 53 2 ?
Pt1 Y1 Al1 135.080(2) 7 2 ?
Pt1 Y1 Al1 135.080(2) 9 2 ?
Pt2 Y1 Al1 81.891(13) . . ?
Pt1 Y1 Al1 46.626(3) 73 . ?
Pt1 Y1 Al1 95.039(7) 75_545 . ?
Pt1 Y1 Al1 95.039(7) 27_554 . ?
Pt1 Y1 Al1 149.59(2) 25_544 . ?
Pt1 Y1 Al1 135.080(2) 11 . ?
Pt1 Y1 Al1 135.080(2) 53 . ?
Pt1 Y1 Al1 46.4760(10) 7 . ?
Pt1 Y1 Al1 46.4760(10) 9 . ?
Al1 Y1 Al1 163.78(3) 2 . ?
Pt2 Y1 Al1 81.891(13) . 28_545 ?
Pt1 Y1 Al1 95.039(7) 73 28_545 ?
Pt1 Y1 Al1 46.626(3) 75_545 28_545 ?
Pt1 Y1 Al1 149.59(2) 27_554 28_545 ?
Pt1 Y1 Al1 95.039(7) 25_544 28_545 ?
Pt1 Y1 Al1 46.4760(10) 11 28_545 ?
Pt1 Y1 Al1 135.080(2) 53 28_545 ?
Pt1 Y1 Al1 46.4760(10) 7 28_545 ?
Pt1 Y1 Al1 135.080(2) 9 28_545 ?
Al1 Y1 Al1 88.860(4) 2 28_545 ?
Al1 Y1 Al1 88.860(4) . 28_545 ?
Al1 Pt1 Al1 135.319(9) 26_455 . ?
Al1 Pt1 Pt1 126.559(7) 26_455 81 ?
Al1 Pt1 Pt1 57.574(2) . 81 ?
Al1 Pt1 Pt1 126.559(7) 26_455 79 ?
Al1 Pt1 Pt1 57.574(2) . 79 ?
Pt1 Pt1 Pt1 103.830(9) 81 79 ?
Al1 Pt1 Pt1 57.574(2) 26_455 35_455 ?
Al1 Pt1 Pt1 126.559(7) . 35_455 ?
Pt1 Pt1 Pt1 75.448(7) 81 35_455 ?
Pt1 Pt1 Pt1 171.030(13) 79 35_455 ?
Al1 Pt1 Pt1 57.574(2) 26_455 77_455 ?
Al1 Pt1 Pt1 126.559(7) . 77_455 ?
Pt1 Pt1 Pt1 171.030(13) 81 77_455 ?
Pt1 Pt1 Pt1 75.448(7) 79 77_455 ?
Pt1 Pt1 Pt1 103.830(9) 35_455 77_455 ?
Al1 Pt1 Y1 150.858(12) 26_455 73 ?
Al1 Pt1 Y1 73.824(12) . 73 ?
Pt1 Pt1 Y1 63.755(9) 81 73 ?
Pt1 Pt1 Y1 63.755(9) 79 73 ?
Pt1 Pt1 Y1 108.654(8) 35_455 73 ?
Pt1 Pt1 Y1 108.654(8) 77_455 73 ?
Al1 Pt1 Y1 73.824(12) 26_455 25_455 ?
Al1 Pt1 Y1 150.858(13) . 25_455 ?
Pt1 Pt1 Y1 108.654(8) 81 25_455 ?
Pt1 Pt1 Y1 108.654(8) 79 25_455 ?
Pt1 Pt1 Y1 63.755(9) 35_455 25_455 ?
Pt1 Pt1 Y1 63.755(9) 77_455 25_455 ?
Y1 Pt1 Y1 77.03(2) 73 25_455 ?
Al1 Pt1 Y1 73.342(5) 26_455 5 ?
Al1 Pt1 Y1 73.342(5) . 5 ?
Pt1 Pt1 Y1 125.161(10) 81 5 ?
Pt1 Pt1 Y1 62.746(12) 79 5 ?
Pt1 Pt1 Y1 125.161(10) 35_455 5 ?
Pt1 Pt1 Y1 62.746(12) 77_455 5 ?
Y1 Pt1 Y1 126.161(2) 73 5 ?
Y1 Pt1 Y1 126.160(2) 25_455 5 ?
Al1 Pt1 Y1 73.342(5) 26_455 9 ?
Al1 Pt1 Y1 73.342(5) . 9 ?
Pt1 Pt1 Y1 62.746(12) 81 9 ?
Pt1 Pt1 Y1 125.161(10) 79 9 ?
Pt1 Pt1 Y1 62.746(12) 35_455 9 ?
Pt1 Pt1 Y1 125.161(10) 77_455 9 ?
Y1 Pt1 Y1 126.161(3) 73 9 ?
Y1 Pt1 Y1 126.160(2) 25_455 9 ?
Y1 Pt1 Y1 82.10(3) 5 9 ?
Y1 Pt2 Y1 90 57 53 ?
Y1 Pt2 Y1 90 57 49 ?
Y1 Pt2 Y1 90 53 49 ?
Y1 Pt2 Y1 90 57 . ?
Y1 Pt2 Y1 90 53 . ?
Y1 Pt2 Y1 180 49 . ?
Y1 Pt2 Y1 90 57 5 ?
Y1 Pt2 Y1 180 53 5 ?
Y1 Pt2 Y1 90 49 5 ?
Y1 Pt2 Y1 90 . 5 ?
Y1 Pt2 Y1 180 57 9 ?
Y1 Pt2 Y1 90 53 9 ?
Y1 Pt2 Y1 90 49 9 ?
Y1 Pt2 Y1 90 . 9 ?
Y1 Pt2 Y1 90 5 9 ?
Pt1 Al1 Pt1 64.851(3) . 81 ?
Pt1 Al1 Pt1 115.149(3) . 9 ?
Pt1 Al1 Pt1 180 81 9 ?
Pt1 Al1 Pt1 64.851(3) . 79 ?
Pt1 Al1 Pt1 115.149(3) 81 79 ?
Pt1 Al1 Pt1 64.851(3) 9 79 ?
Pt1 Al1 Pt1 115.149(3) . 7 ?
Pt1 Al1 Pt1 64.851(3) 81 7 ?
Pt1 Al1 Pt1 115.149(3) 9 7 ?
Pt1 Al1 Pt1 180 79 7 ?
Pt1 Al1 Pt1 180 . 73 ?
Pt1 Al1 Pt1 115.149(3) 81 73 ?
Pt1 Al1 Pt1 64.851(3) 9 73 ?
Pt1 Al1 Pt1 115.149(3) 79 73 ?
Pt1 Al1 Pt1 64.851(3) 7 73 ?
Pt1 Al1 Y1 120.449(14) . . ?
Pt1 Al1 Y1 119.818(4) 81 . ?
Pt1 Al1 Y1 60.182(4) 9 . ?
Pt1 Al1 Y1 119.818(4) 79 . ?
Pt1 Al1 Y1 60.182(4) 7 . ?
Pt1 Al1 Y1 59.551(14) 73 . ?
Pt1 Al1 Y1 119.818(4) . 81 ?
Pt1 Al1 Y1 120.449(14) 81 81 ?
Pt1 Al1 Y1 59.551(14) 9 81 ?
Pt1 Al1 Y1 60.182(4) 79 81 ?
Pt1 Al1 Y1 119.818(4) 7 81 ?
Pt1 Al1 Y1 60.182(4) 73 81 ?
Y1 Al1 Y1 107.01(2) . 81 ?
Pt1 Al1 Y1 60.182(4) . 9 ?
Pt1 Al1 Y1 59.551(14) 81 9 ?
Pt1 Al1 Y1 120.449(14) 9 9 ?
Pt1 Al1 Y1 119.818(4) 79 9 ?
Pt1 Al1 Y1 60.182(4) 7 9 ?
Pt1 Al1 Y1 119.818(4) 73 9 ?
Y1 Al1 Y1 72.99(2) . 9 ?
Y1 Al1 Y1 180 81 9 ?
Pt1 Al1 Y1 119.818(4) . 77 ?
Pt1 Al1 Y1 60.182(4) 81 77 ?
Pt1 Al1 Y1 119.818(4) 9 77 ?
Pt1 Al1 Y1 120.449(14) 79 77 ?
Pt1 Al1 Y1 59.551(14) 7 77 ?
Pt1 Al1 Y1 60.182(4) 73 77 ?
Y1 Al1 Y1 107.01(2) . 77 ?
Y1 Al1 Y1 72.99(2) 81 77 ?
Y1 Al1 Y1 107.01(2) 9 77 ?
Pt1 Al1 Y1 60.182(4) . 5 ?
Pt1 Al1 Y1 119.818(4) 81 5 ?
Pt1 Al1 Y1 60.182(4) 9 5 ?
Pt1 Al1 Y1 59.551(14) 79 5 ?
Pt1 Al1 Y1 120.449(14) 7 5 ?
Pt1 Al1 Y1 119.818(4) 73 5 ?
Y1 Al1 Y1 72.99(2) . 5 ?
Y1 Al1 Y1 107.01(2) 81 5 ?
Y1 Al1 Y1 72.99(2) 9 5 ?
Y1 Al1 Y1 180 77 5 ?
Pt1 Al1 Y1 59.551(14) . 73 ?
Pt1 Al1 Y1 60.182(4) 81 73 ?
Pt1 Al1 Y1 119.818(4) 9 73 ?
Pt1 Al1 Y1 60.182(4) 79 73 ?
Pt1 Al1 Y1 119.818(4) 7 73 ?
Pt1 Al1 Y1 120.449(14) 73 73 ?
Y1 Al1 Y1 180.00(3) . 73 ?
Y1 Al1 Y1 72.99(2) 81 73 ?
Y1 Al1 Y1 107.01(2) 9 73 ?
Y1 Al1 Y1 72.99(2) 77 73 ?
Y1 Al1 Y1 107.01(2) 5 73 ?

loop_
_geom_bond_atom_site_label_1
_geom_bond_atom_site_label_2
_geom_bond_distance
_geom_bond_site_symmetry_2
_geom_bond_publ_flag
Y1 Pt2 2.8362(8) . ?
Y1 Pt1 3.0268(5) 73 ?
Y1 Pt1 3.0268(5) 75_545 ?
Y1 Pt1 3.0268(5) 27_554 ?
Y1 Pt1 3.0268(5) 25_544 ?
Y1 Pt1 3.05376(17) 11 ?
Y1 Pt1 3.05376(17) 53 ?
Y1 Pt1 3.05376(17) 7 ?
Y1 Pt1 3.05376(18) 9 ?
Y1 Al1 3.37203(13) 2 ?
Y1 Al1 3.37203(13) . ?
Y1 Al1 3.37203(13) 28_545 ?
Pt1 Al1 2.55210(10) 26_455 ?
Pt1 Al1 2.55210(10) . ?
Pt1 Pt1 2.7369(2) 81 ?
Pt1 Pt1 2.7369(2) 79 ?
Pt1 Pt1 2.7369(2) 35_455 ?
Pt1 Pt1 2.7369(2) 77_455 ?
Pt1 Y1 3.0268(5) 73 ?
Pt1 Y1 3.0268(5) 25_455 ?
Pt1 Y1 3.05376(17) 5 ?
Pt1 Y1 3.05376(17) 9 ?
Pt2 Y1 2.8362(8) 57 ?
Pt2 Y1 2.8362(8) 53 ?
Pt2 Y1 2.8362(8) 49 ?
Pt2 Y1 2.8362(8) 5 ?
Pt2 Y1 2.8362(8) 9 ?
Al1 Pt1 2.55210(10) 81 ?
Al1 Pt1 2.55210(10) 9 ?
Al1 Pt1 2.55210(10) 79 ?
Al1 Pt1 2.55210(10) 7 ?
Al1 Pt1 2.55210(10) 73 ?
Al1 Y1 3.37203(13) 81 ?
Al1 Y1 3.37203(13) 9 ?
Al1 Y1 3.37203(13) 77 ?
Al1 Y1 3.37203(13) 5 ?
Al1 Y1 3.37203(13) 73 ?
